data_1536973
loop_
_publ_author_name
'Fischer, A.'

_publ_section_title
;
 Synthesis and structure of Ln2 (H4 I O6) (I2 O10) * (H3 O) * 5(H2 O) (Ln
 = Pr, Nd, Sm), a lanthanide periodate diperiodate
;
_journal_name_full 'Zeitschrift fuer Anorganische und Allgemeine Chemie'
_journal_page_first 335
_journal_page_last 338
_journal_volume 629
_journal_year 2003
_chemical_formula_sum 'H17 I3 O22 Sm2'
_chemical_name_systematic 'Sm2 (H3 O) (H4 I O6) (I2 O10) (H2 O)5'
_space_group_crystal_system monoclinic
_space_group_IT_number 15
_space_group_name_Hall '-I 2ya'
_space_group_name_H-M_alt 'I 1 2/a 1'
_cell_angle_alpha 90
_cell_angle_beta 93.5238
_cell_angle_gamma 90
_cell_formula_units_Z 8
_cell_length_a 12.9488
_cell_length_b 21.4665
_cell_length_c 12.8573
_cell_volume 3567.128
_citation_journal_id_ASTM ZAACAB
_cod_data_source_file Fischer_ZAACAB_2003_812.cif
_cod_data_source_block H17I3O22Sm2
_cod_database_code 1536973

loop_
_space_group_symop_id
_space_group_symop_operation_xyz
1 x,y,z
2 -x+1/2,y,-z
3 -x,-y,-z
4 x-1/2,-y,z
5 x+1/2,y+1/2,z+1/2
6 -x+1,y+1/2,-z+1/2
7 -x+1/2,-y+1/2,-z+1/2
8 x,-y+1/2,z+1/2

loop_
_atom_site_label
_atom_site_type_symbol
_atom_site_fract_x
_atom_site_fract_y
_atom_site_fract_z
_atom_site_occupancy
_atom_site_U_iso_or_equiv
O6 O-2 0.8624 0.2339 0.4693 1 0.0
O13 O-2 0.1053 0.1713 0.7123 1 0.0
O8 O-2 0.7415 0.1556 0.3483 1 0.0
I1 I+7 0.57498 0.02367 0.41638 1 0.0
I2 I+7 0.83162 0.22123 0.33134 1 0.0
O17 O-2 0.0169 0.2896 0.6315 1 0.0
O21 O-2 0.7914 0.0647 0.8235 1 0.0
O10 O-2 0.7096 0.2754 0.3257 1 0.0
O11 O-2 0.2015 0.139 0.8947 1 0.0
O14 O-2 0.3027 0.2003 0.7514 1 0.0
O4 O-2 0.6043 0.0909 0.502 1 0.0
Sm1 Sm+3 0.65266 0.0617 0.68242 1 0.0
O12 O-2 0.1461 0.0521 0.7562 1 0.0
O5 O-2 0.5773 -0.0266 0.5438 1 0.0
Sm2 Sm+3 0.93689 0.18396 0.61704 1 0.0
O3 O-2 0.5279 -0.0428 0.3356 1 0.0
O9 O-2 0.9155 0.288 0.2971 1 0.0
O15 O-2 0.2518 0.1139 0.6111 1 0.0
O23 O-2 0.25 0.244 0 1 0.0
O16 O-2 0.3387 0.0845 0.7989 1 0.0
O18 O-2 0.5811 0.0656 0.8592 1 0.0
O7 O-2 0.9295 0.163 0.3024 1 0.0
O22 O-2 0.0718 0.1772 0.4868 1 0.0
O1 O-2 0.7088 0.0078 0.3916 1 0.0
O19 O-2 0.0076 0.3541 0.447 1 0.0
O2 O-2 0.5441 0.0794 0.3099 1 0.0
I3 I+7 0.2212 0.13021 0.7514 1 0.0
O20 O-2 0.75 0.3654 0.5 1 0.0
